data_7153240
loop_
_publ_author_name
'Giri, Awadut G.'
'Mondal, Mohabul A.'
'Puranik, Vedavati G.'
'Ramana, Chepuri V.'

_publ_section_title
;
 Effect of the allylic substituents on ring closing metathesis: the total
 synthesis of stagonolide B and 4-epi-stagonolide B.
;
_journal_issue 2
_journal_name_full 'Organic &amp; biomolecular chemistry'
_journal_page_first 398
_journal_page_last 406
_journal_paper_doi 10.1039/b916198h
_journal_volume 8
_journal_year 2010
_chemical_absolute_configuration syn
_chemical_formula_moiety 'C12 H20 O5'
_chemical_formula_sum 'C12 H20 O5'
_chemical_formula_weight 244.28
_chemical_melting_point 186.0(10)
_chemical_name_systematic
;
?
;
_space_group_IT_number 5
_symmetry_cell_setting monoclinic
_symmetry_space_group_name_Hall 'C 2y'
_symmetry_space_group_name_H-M 'C 1 2 1'
_atom_sites_solution_hydrogens geom
_atom_sites_solution_primary direct
_atom_sites_solution_secondary difmap
_audit_creation_method SHELXL-97
_cell_angle_alpha 90.00
_cell_angle_beta 112.087(14)
_cell_angle_gamma 90.00
_cell_formula_units_Z 4
_cell_length_a 16.861(15)
_cell_length_b 4.981(4)
_cell_length_c 16.109(14)
_cell_measurement_reflns_used 503
_cell_measurement_temperature 295(2)
_cell_measurement_theta_max 18.88
_cell_measurement_theta_min 2.45
_cell_volume 1253.6(19)
_computing_cell_refinement 'SAINT (Bruker, 2003)'
_computing_data_collection 'SMART (Bruker, 2003)'
_computing_data_reduction SAINT
_computing_molecular_graphics 'ORTEP-3 (Farrugia, 1997)'
_computing_publication_material 'SHELXTL (Bruker, 2003)'
_computing_structure_refinement 'SHELXL97 (Sheldrick, 1997)'
_computing_structure_solution 'SHELXS97 (Sheldrick, 1997)'
_diffrn_ambient_temperature 295(2)
_diffrn_measured_fraction_theta_full 0.997
_diffrn_measured_fraction_theta_max 0.997
_diffrn_measurement_device_type 'Bruker Smart APEX'
_diffrn_measurement_method 'Phi and Omega Scan'
_diffrn_radiation_monochromator graphite
_diffrn_radiation_source 'fine-focus sealed tube'
_diffrn_radiation_type MoK\a
_diffrn_radiation_wavelength 0.71073
_diffrn_reflns_av_R_equivalents 0.1106
_diffrn_reflns_av_sigmaI/netI 0.1956
_diffrn_reflns_limit_h_max 19
_diffrn_reflns_limit_h_min -20
_diffrn_reflns_limit_k_max 5
_diffrn_reflns_limit_k_min -5
_diffrn_reflns_limit_l_max 19
_diffrn_reflns_limit_l_min -15
_diffrn_reflns_number 5114
_diffrn_reflns_theta_full 25.00
_diffrn_reflns_theta_max 25.00
_diffrn_reflns_theta_min 1.36
_exptl_absorpt_coefficient_mu 0.100
_exptl_absorpt_correction_T_max 0.9979
_exptl_absorpt_correction_T_min 0.9864
_exptl_absorpt_correction_type multi-scan
_exptl_absorpt_process_details 'Bruker SADABS'
_exptl_crystal_colour colourless
_exptl_crystal_density_diffrn 1.294
_exptl_crystal_density_method 'not measured'
_exptl_crystal_description plate
_exptl_crystal_F_000 528
_exptl_crystal_size_max 0.14
_exptl_crystal_size_mid 0.05
_exptl_crystal_size_min 0.02
_refine_diff_density_max 0.277
_refine_diff_density_min -0.275
_refine_diff_density_rms 0.060
_refine_ls_abs_structure_details 'Flack H D (1983), Acta Cryst. A39, 876-881'
_refine_ls_abs_structure_Flack 5(3)
_refine_ls_extinction_method none
_refine_ls_goodness_of_fit_ref 0.835
_refine_ls_hydrogen_treatment constr
_refine_ls_matrix_type full
_refine_ls_number_parameters 158
_refine_ls_number_reflns 2177
_refine_ls_number_restraints 1
_refine_ls_restrained_S_all 0.835
_refine_ls_R_factor_all 0.1490
_refine_ls_R_factor_gt 0.0720
_refine_ls_shift/su_max 0.000
_refine_ls_shift/su_mean 0.000
_refine_ls_structure_factor_coef Fsqd
_refine_ls_weighting_details 'calc w=1/[\s^2^(Fo^2^)+(0.0761P)^2^+0.0000P] where P=(Fo^2^+2Fc^2^)/3'
_refine_ls_weighting_scheme calc
_refine_ls_wR_factor_gt 0.1554
_refine_ls_wR_factor_ref 0.1731
_reflns_number_gt 948
_reflns_number_total 2177
_reflns_threshold_expression >2sigma(I)
_cod_data_source_file b916198h.txt
_cod_data_source_block 4-epi-staganolideB
_cod_depositor_comments
;
The following automatic conversions were performed:

'_chemical_melting_point' value '185-187' was changed to '186.0(10)'
- the average value was taken and precision was
estimated.

'_symmetry_cell_setting' value 'Monoclinic' changed to
'monoclinic' according to
/home/saulius/struct/CIF-dictionaries/cif_core.dic dictionary named
'cif_core.dic' version 2.4.2 from 2011-04-26.

Automatic conversion script
Id: cif_fix_values 1891 2012-01-12 08:04:46Z andrius 
;
_cod_original_cell_volume 1253.7(19)
_cod_original_sg_symbol_H-M C2
_cod_database_code 7153240

loop_
_symmetry_equiv_pos_as_xyz
'x, y, z'
'-x, y, -z'
'x+1/2, y+1/2, z'
'-x+1/2, y+1/2, -z'

loop_
_atom_site_label
_atom_site_type_symbol
_atom_site_fract_x
_atom_site_fract_y
_atom_site_fract_z
_atom_site_U_iso_or_equiv
_atom_site_adp_type
_atom_site_occupancy
_atom_site_symmetry_multiplicity
_atom_site_calc_flag
_atom_site_refinement_flags
O1 O 0.2588(2) 0.6950(8) 0.2109(3) 0.0382(11) Uani 1 1 d .
O2 O 0.2028(3) 1.1014(9) 0.2140(4) 0.0595(15) Uani 1 1 d .
O3 O 0.0698(3) 0.7078(8) 0.4019(3) 0.0442(12) Uani 1 1 d .
H3' H 0.0616 0.8690 0.4052 0.066 Uiso 1 1 calc R
O4 O 0.3724(3) 1.0129(8) 0.4195(3) 0.0400(11) Uani 1 1 d .
H4' H 0.3913 1.0492 0.4730 0.060 Uiso 1 1 calc R
O5 O 0.4829(2) 0.7019(8) 0.3612(3) 0.0416(11) Uani 1 1 d .
H5' H 0.4937 0.8599 0.3752 0.062 Uiso 1 1 calc R
C1 C 0.1940(4) 0.8615(16) 0.2048(4) 0.0404(17) Uani 1 1 d .
C2 C 0.1124(3) 0.7182(13) 0.1852(4) 0.0394(16) Uani 1 1 d .
H2A H 0.1224 0.5265 0.1852 0.047 Uiso 1 1 calc R
H2B H 0.0728 0.7678 0.1259 0.047 Uiso 1 1 calc R
C3 C 0.0715(4) 0.7809(12) 0.2533(4) 0.0417(18) Uani 1 1 d .
H3A H 0.0681 0.9743 0.2583 0.050 Uiso 1 1 calc R
H3B H 0.0134 0.7117 0.2306 0.050 Uiso 1 1 calc R
C4 C 0.1188(4) 0.6654(13) 0.3467(4) 0.0378(16) Uani 1 1 d .
H4 H 0.1228 0.4709 0.3399 0.045 Uiso 1 1 calc R
C5 C 0.2070(4) 0.7689(12) 0.3863(4) 0.0377(17) Uani 1 1 d .
H5 H 0.2154 0.9408 0.4107 0.045 Uiso 1 1 calc R
C6 C 0.2751(4) 0.6297(11) 0.3892(4) 0.0355(17) Uani 1 1 d .
H6 H 0.2660 0.4470 0.3777 0.043 Uiso 1 1 calc R
C7 C 0.3634(4) 0.7232(12) 0.4079(4) 0.0387(16) Uani 1 1 d .
H7 H 0.4019 0.6363 0.4629 0.046 Uiso 1 1 calc R
C8 C 0.3928(3) 0.6572(12) 0.3335(4) 0.0335(15) Uani 1 1 d .
H8 H 0.3839 0.4639 0.3228 0.040 Uiso 1 1 calc R
C9 C 0.3460(4) 0.7943(12) 0.2434(4) 0.0370(17) Uani 1 1 d .
H9 H 0.3460 0.9890 0.2521 0.044 Uiso 1 1 calc R
C10 C 0.3813(4) 0.7322(14) 0.1735(4) 0.0453(17) Uani 1 1 d .
H10A H 0.3778 0.5398 0.1636 0.054 Uiso 1 1 calc R
H10B H 0.4414 0.7808 0.1967 0.054 Uiso 1 1 calc R
C11 C 0.3381(5) 0.8698(16) 0.0844(4) 0.063(2) Uani 1 1 d .
H11A H 0.3400 1.0624 0.0939 0.075 Uiso 1 1 calc R
H11B H 0.2784 0.8163 0.0595 0.075 Uiso 1 1 calc R
C12 C 0.3790(5) 0.805(2) 0.0172(5) 0.095(3) Uani 1 1 d .
H12A H 0.4402 0.8082 0.0468 0.142 Uiso 1 1 calc R
H12B H 0.3616 0.9361 -0.0299 0.142 Uiso 1 1 calc R
H12C H 0.3611 0.6299 -0.0076 0.142 Uiso 1 1 calc R

loop_
_atom_site_aniso_label
_atom_site_aniso_U_11
_atom_site_aniso_U_22
_atom_site_aniso_U_33
_atom_site_aniso_U_23
_atom_site_aniso_U_13
_atom_site_aniso_U_12
O1 0.036(2) 0.027(2) 0.048(2) 0.001(2) 0.011(2) 0.008(2)
O2 0.067(3) 0.017(3) 0.102(4) 0.006(3) 0.041(3) 0.009(2)
O3 0.049(3) 0.032(3) 0.062(3) 0.008(3) 0.032(2) 0.005(3)
O4 0.053(3) 0.026(2) 0.036(3) 0.000(2) 0.011(2) -0.006(2)
O5 0.033(2) 0.029(2) 0.062(3) -0.006(3) 0.017(2) -0.001(2)
C1 0.039(4) 0.050(5) 0.028(4) 0.010(4) 0.007(3) 0.000(4)
C2 0.042(4) 0.030(4) 0.043(4) -0.013(4) 0.013(3) 0.006(4)
C3 0.040(4) 0.028(4) 0.050(4) 0.001(3) 0.008(3) 0.000(3)
C4 0.050(4) 0.027(4) 0.042(4) -0.004(3) 0.024(3) 0.004(3)
C5 0.040(4) 0.030(4) 0.039(4) -0.004(3) 0.011(3) -0.001(3)
C6 0.042(4) 0.015(3) 0.047(4) 0.005(3) 0.014(3) 0.004(3)
C7 0.037(4) 0.029(4) 0.049(4) 0.008(4) 0.015(3) 0.005(3)
C8 0.036(4) 0.020(3) 0.047(4) 0.003(3) 0.017(3) 0.004(3)
C9 0.033(4) 0.028(4) 0.042(4) -0.004(3) 0.005(3) 0.002(3)
C10 0.042(4) 0.047(5) 0.049(4) 0.004(4) 0.019(3) 0.007(4)
C11 0.082(6) 0.061(5) 0.045(4) 0.007(4) 0.023(4) -0.004(4)
C12 0.100(7) 0.142(10) 0.057(5) 0.013(6) 0.047(5) -0.006(6)

loop_
_atom_type_symbol
_atom_type_description
_atom_type_scat_dispersion_real
_atom_type_scat_dispersion_imag
_atom_type_scat_source
C C 0.0033 0.0016 'International Tables Vol C Tables 4.2.6.8 and 6.1.1.4'
H H 0.0000 0.0000 'International Tables Vol C Tables 4.2.6.8 and 6.1.1.4'
O O 0.0106 0.0060 'International Tables Vol C Tables 4.2.6.8 and 6.1.1.4'

loop_
_geom_angle_atom_site_label_1
_geom_angle_atom_site_label_2
_geom_angle_atom_site_label_3
_geom_angle
C1 O1 C9 120.1(5)
C4 O3 H3' 109.5
C7 O4 H4' 109.5
C8 O5 H5' 109.5
O2 C1 O1 122.8(6)
O2 C1 C2 124.6(7)
O1 C1 C2 112.6(6)
C1 C2 C3 112.6(5)
C1 C2 H2A 109.1
C3 C2 H2A 109.1
C1 C2 H2B 109.1
C3 C2 H2B 109.1
H2A C2 H2B 107.8
C4 C3 C2 114.8(5)
C4 C3 H3A 108.6
C2 C3 H3A 108.6
C4 C3 H3B 108.6
C2 C3 H3B 108.6
H3A C3 H3B 107.5
O3 C4 C5 113.6(5)
O3 C4 C3 110.2(5)
C5 C4 C3 111.4(5)
O3 C4 H4 107.1
C5 C4 H4 107.1
C3 C4 H4 107.1
C6 C5 C4 123.4(5)
C6 C5 H5 118.3
C4 C5 H5 118.3
C5 C6 C7 129.3(5)
C5 C6 H6 115.3
C7 C6 H6 115.3
O4 C7 C6 112.8(5)
O4 C7 C8 105.6(5)
C6 C7 C8 112.2(5)
O4 C7 H7 108.7
C6 C7 H7 108.7
C8 C7 H7 108.7
O5 C8 C7 110.4(5)
O5 C8 C9 109.6(5)
C7 C8 C9 117.1(5)
O5 C8 H8 106.4
C7 C8 H8 106.4
C9 C8 H8 106.4
O1 C9 C10 107.1(5)
O1 C9 C8 106.4(5)
C10 C9 C8 114.5(5)
O1 C9 H9 109.5
C10 C9 H9 109.5
C8 C9 H9 109.5
C9 C10 C11 116.0(5)
C9 C10 H10A 108.3
C11 C10 H10A 108.3
C9 C10 H10B 108.3
C11 C10 H10B 108.3
H10A C10 H10B 107.4
C10 C11 C12 113.3(6)
C10 C11 H11A 108.9
C12 C11 H11A 108.9
C10 C11 H11B 108.9
C12 C11 H11B 108.9
H11A C11 H11B 107.7
C11 C12 H12A 109.5
C11 C12 H12B 109.5
H12A C12 H12B 109.5
C11 C12 H12C 109.5
H12A C12 H12C 109.5
H12B C12 H12C 109.5

loop_
_geom_bond_atom_site_label_1
_geom_bond_atom_site_label_2
_geom_bond_distance
O1 C1 1.346(8)
O1 C9 1.450(7)
O2 C1 1.207(8)
O3 C4 1.439(6)
O3 H3' 0.8200
O4 C7 1.456(7)
O4 H4' 0.8200
O5 C8 1.431(6)
O5 H5' 0.8200
C1 C2 1.476(9)
C2 C3 1.531(7)
C2 H2A 0.9700
C2 H2B 0.9700
C3 C4 1.526(8)
C3 H3A 0.9700
C3 H3B 0.9700
C4 C5 1.473(7)
C4 H4 0.9800
C5 C6 1.328(7)
C5 H5 0.9300
C6 C7 1.478(8)
C6 H6 0.9300
C7 C8 1.496(8)
C7 H7 0.9800
C8 C9 1.527(8)
C8 H8 0.9800
C9 C10 1.490(8)
C9 H9 0.9800
C10 C11 1.508(9)
C10 H10A 0.9700
C10 H10B 0.9700
C11 C12 1.521(10)
C11 H11A 0.9700
C11 H11B 0.9700
C12 H12A 0.9600
C12 H12B 0.9600
C12 H12C 0.9600

loop_
_geom_torsion_atom_site_label_1
_geom_torsion_atom_site_label_2
_geom_torsion_atom_site_label_3
_geom_torsion_atom_site_label_4
_geom_torsion
C9 O1 C1 O2 10.0(9)
C9 O1 C1 C2 -170.3(5)
O2 C1 C2 C3 -54.6(9)
O1 C1 C2 C3 125.7(6)
C1 C2 C3 C4 -69.8(8)
C2 C3 C4 O3 -173.0(5)
C2 C3 C4 C5 59.9(7)
O3 C4 C5 C6 133.4(6)
C3 C4 C5 C6 -101.5(7)
C4 C5 C6 C7 165.2(6)
C5 C6 C7 O4 -3.9(9)
C5 C6 C7 C8 -123.0(7)
O4 C7 C8 O5 68.2(6)
C6 C7 C8 O5 -168.6(5)
O4 C7 C8 C9 -58.1(6)
C6 C7 C8 C9 65.1(7)
C1 O1 C9 C10 -124.5(5)
C1 O1 C9 C8 112.5(5)
O5 C8 C9 O1 168.2(4)
C7 C8 C9 O1 -65.0(6)
O5 C8 C9 C10 50.1(7)
C7 C8 C9 C10 176.8(5)
O1 C9 C10 C11 63.8(7)
C8 C9 C10 C11 -178.5(5)
C9 C10 C11 C12 178.1(6)
